data_7712113
loop_
_publ_author_name
'Wang, Xuejiao'
'Feng, Xiaowen'
'Molokeev, Maxim S.'
'Zheng, Huiling'
'Wang, Qiushi'
'Xu, Chunyan'
'Li, Ji-Guang'

_publ_section_title
;
 Modulation of Bi<sup>3+</sup> luminescence from broadband green to
 broadband deep red in Lu<sub>2</sub>WO<sub>6</sub> by Gd<sup>3+</sup>
 doping and its applications in high color rendering index white LED and
 near-infrared LED.
;
_journal_issue 9
_journal_name_full 'Dalton transactions (Cambridge, England : 2003)'
_journal_page_first 2619
_journal_page_last 2630
_journal_paper_doi 10.1039/d2dt03751c
_journal_volume 52
_journal_year 2023
_chemical_formula_moiety
;
Gd13.40 Lu2.60 O48 W8
;
_chemical_formula_sum 'Gd13.4 Lu2.6 O48 W8'
_chemical_formula_weight 4800.79
_chemical_name_mineral
;
;
_space_group_IT_number 15
_space_group_name_Hall '-C 2yc'
_space_group_name_H-M_alt 'C 1 2/c 1'
_symmetry_cell_setting monoclinic
_symmetry_space_group_name_Hall '-C 2yc'
_symmetry_space_group_name_H-M 'C 1 2/c 1'
_audit_update_record
;
2022-10-17 deposited with the CCDC.	2023-01-13 downloaded from the CCDC.
;
_cell_angle_alpha 90
_cell_angle_beta 107.7554(11)
_cell_angle_gamma 90
_cell_formula_units_Z 1
_cell_length_a 16.3383(4)
_cell_length_b 11.1340(3)
_cell_length_c 5.39850(14)
_cell_measurement_reflns_used 104
_cell_measurement_temperature 300
_cell_measurement_theta_max 35
_cell_measurement_theta_min 2.5
_cell_volume 935.27(4)
_diffrn_ambient_temperature 300
_diffrn_measurement_device_type
;
D8 ADVANCE Bruker
;
_diffrn_radiation_monochromator none
_diffrn_radiation_probe x-ray
_diffrn_radiation_type
;
 Cu K\a~1~~2~
;
_exptl_absorpt_coefficient_mu 208.388
_exptl_crystal_density_diffrn 8.524
_pd_char_colour
;
colourless
;
_pd_meas_2theta_range_inc 0.02
_pd_meas_2theta_range_max 70
_pd_meas_2theta_range_min 5
_pd_meas_scan_method step
_pd_proc_ls_pref_orient_corr
;
Anisotropic model of PO. Spherical harmonics 2 ordrer.
 Jarvinen (1993). Application of symmetrized harmonics expansion to correction
of the preferred orientation effect. - J. Appl. Cryst. 26 p525-531.
;
_pd_proc_ls_profile_function PearsonVII
_pd_proc_ls_prof_R_factor 3.21
_pd_proc_ls_prof_wR_expected 2.7
_pd_proc_ls_prof_wR_factor 4.04
_pd_proc_number_of_points 3250
_pd_spec_mount_mode reflection
_refine_ls_goodness_of_fit_all 1.5
_refine_ls_R_I_factor 0.66
_refine_ls_shift/su_max 0.01000
_cod_data_source_file d2dt03751c2.cif
_cod_data_source_block a_CCDC2
_cod_depositor_comments 'Adding full bibliography for 7712111--7712117.cif.'
_cod_original_cell_volume 935.26(4)
_cod_original_sg_symbol_Hall
;
-C 2yc
;
_cod_original_sg_symbol_H-M C12/c1
_cod_original_formula_sum
;
Gd13.40 Lu2.60 O48 W8
;
_cod_database_code 7712113

loop_
_symmetry_equiv_pos_as_xyz
'x, y, z '
'-x, y, -z+1/2 '
'x, -y, z+1/2 '
'-x, -y, -z '
'x+1/2, y+1/2, z '
'-x+1/2, y+1/2, -z+1/2 '
'x+1/2, -y+1/2, z+1/2 '
'-x+1/2, -y+1/2, -z '

loop_
_atom_site_label
_atom_site_type_symbol
_atom_site_fract_x
_atom_site_fract_y
_atom_site_fract_z
_atom_site_occupancy
_atom_site_B_iso_or_equiv
Lu1 Lu 0.5 0.1066(8) 0.75 0.25(10) 2.0(6)
Gd1 Gd 0.5 0.1066(8) 0.75 0.75(10) 2.0(6)
Gd2 Gd 0 0.1329(7) 0.75 1.00(9) 2.0(6)
Lu3 Lu 0.3285(4) 0.1136(5) 0.1144(13) 0.20(9) 1.9(4)
Gd3 Gd 0.3285(4) 0.1136(5) 0.1144(13) 0.80(9) 1.9(4)
W1 W 0.1543(3) 0.1451(4) 0.4346(11) 1 1.9(3)
O1 O 0.246(3) 0.045(5) 0.388(10) 1 0.6(5)
O2 O 0.066(3) 0.039(3) 0.463(10) 1 0.6(5)
O3 O 0.227(3) 0.201(4) 0.738(9) 1 0.6(5)
O4 O 0.100(3) 0.218(4) 0.120(13) 1 0.6(5)
O5 O 0.094(4) 0.259(3) 0.598(13) 1 0.6(5)
O6 O 0.604(3) 0.012(3) 0.570(9) 1 0.6(5)

loop_
_diffrn_radiation_wavelength
_diffrn_radiation_wavelength_wt
1.5406 1.0000
1.5443 0.5000

loop_
_geom_angle_atom_site_label_1
_geom_angle_atom_site_label_2
_geom_angle_atom_site_label_3
_geom_angle
_geom_angle_site_symmetry_1
_geom_angle_site_symmetry_3
O1 Lu3 O1 74.85(99) . 3_554
O1 Lu3 O3 106.03(94) . 1_554
O1 Lu3 O3 74.87(93) . 8_556
O1 Lu3 O5 94.65(94) . 8_556
O1 Lu3 O6 127.6(16) . 2_655
O1 Lu3 O6 64.4(12) . 4_656
O1 Gd3 O1 74.85(99) . 3_554
O1 Gd3 O3 106.03(94) . 1_554
O1 Gd3 O3 74.87(93) . 8_556
O1 Gd3 O5 94.65(94) . 8_556
O1 Gd3 O6 127.6(16) . 2_655
O1 Gd3 O6 64.4(12) . 4_656
O1 W1 O1 61.6(14) . 3_555
O1 W1 O2 106.68(96) . .
O1 W1 O2 73.2(10) . 3_554
O1 W1 O3 89.72(95) . .
O1 W1 O3 71.62(96) . 8_556
O1 W1 O4 107.8(12) . .
O2 Gd2 O2 127.9(16) . 2_556
O2 Gd2 O2 74.12(85) . 3_555
O2 Gd2 O2 63.2(11) . 4_556
O2 Gd2 O4 113.1(12) . 1_556
O2 Gd2 O4 87.68(82) . 2_555
O2 Gd2 O5 64.5(12) . .
O2 W1 O1 106.68(96) . .
O2 W1 O1 73.80(95) . 3_555
O2 W1 O2 60.3(12) . 3_554
O2 W1 O3 116.2(13) . .
O2 W1 O4 100.55(100) . .
O2 W1 O5 82.46(85) . .
O3 W1 O1 89.72(95) . .
O3 W1 O1 61.1(15) . 3_555
O3 W1 O2 116.2(13) . .
O3 W1 O3 76.88(87) . 8_556
O3 W1 O4 132.6(26) . .
O3 W1 O5 69.7(14) . .
O4 W1 O1 107.8(12) . .
O4 W1 O2 100.55(100) . .
O4 W1 O2 65.2(15) . 3_554
O4 W1 O3 132.6(26) . .
O4 W1 O3 68.3(12) . 8_556
O4 W1 O5 87.8(11) . .
O5 Gd2 O2 64.5(12) . .
O5 Gd2 O2 113.7(10) . 3_555
O5 Gd2 O2 124.1(14) . 4_556
O5 Gd2 O4 72.8(11) . 1_556
O5 Gd2 O4 79.97(94) . 2_555
O5 Gd2 O5 108.47(99) . 2_556
O5 W1 O1 105.1(11) . 3_555
O5 W1 O2 82.46(85) . .
O5 W1 O2 126.4(17) . 3_554
O5 W1 O3 69.7(14) . .
O5 W1 O3 103.56(88) . 8_556
O5 W1 O4 87.8(11) . .
O6 Lu1 O4 70.55(82) . 7_555
O6 Lu1 O5 102.29(83) . 7_555
O6 Lu1 O5 107.41(95) . 8_556
O6 Lu1 O6 128.8(14) . 2_656
O6 Lu1 O6 67.97(94) . 3_555
O6 Lu1 O6 84.40(67) . 4_656
O6 Gd1 O4 70.55(82) . 7_555
O6 Gd1 O5 102.29(83) . 7_555
O6 Gd1 O5 107.41(95) . 8_556
O6 Gd1 O6 128.8(14) . 2_656
O6 Gd1 O6 67.97(94) . 3_555
O6 Gd1 O6 84.40(67) . 4_656

loop_
_geom_bond_atom_site_label_1
_geom_bond_atom_site_label_2
_geom_bond_distance
_geom_bond_site_symmetry_2
Lu1 O4 2.770(40) 7_555
Lu1 O5 2.523(54) 7_555
Lu1 O6 2.438(36) .
Lu1 O6 2.413(40) 3_555
Gd1 O4 2.770(40) 7_555
Gd1 O5 2.523(54) 7_555
Gd1 O6 2.438(36) .
Gd1 O6 2.413(40) 3_555
Gd2 O2 2.382(41) .
Gd2 O2 2.322(38) 3_555
Gd2 O4 2.359(58) 1_556
Gd2 O5 2.402(44) .
Lu3 O1 2.407(42) .
Lu3 O1 2.328(51) 3_554
Lu3 O3 2.402(44) 1_554
Lu3 O3 2.481(43) 8_556
Lu3 O4 2.717(45) 8_555
Lu3 O5 2.197(52) 8_556
Lu3 O6 2.038(37) 2_655
Lu3 O6 2.220(41) 4_656
Gd3 O1 2.407(42) .
Gd3 O1 2.328(51) 3_554
Gd3 O3 2.402(44) 1_554
Gd3 O3 2.481(43) 8_556
Gd3 O4 2.717(45) 8_555
Gd3 O5 2.197(52) 8_556
Gd3 O6 2.038(37) 2_655
Gd3 O6 2.220(41) 4_656
W1 O1 1.944(42) .
W1 O1 3.237(52) 3_555
W1 O2 1.906(33) .
W1 O2 3.244(44) 3_554
W1 O3 1.815(44) .
W1 O3 2.944(39) 8_556
W1 O4 1.846(62) .
W1 O5 1.971(45) .
